data_7018090
loop_
_publ_author_name
'Li, Baiyan'
'Yang, Fen'
'Zhang, Yiming'
'Li, Guanghua'
'Zhou, Qi'
'Hua, Jia'
'Shi, Zhan'
'Feng, Shouhua'

_publ_section_title
;
 Design and construction of coordination polymers based on
 2,2'-dinitro-4,4'-biphenyldicarboxylate and semi-rigid N-donor ligands:
 diverse structures and magnetic properties.
;
_journal_issue 9
_journal_name_full 'Dalton transactions (Cambridge, England : 2003)'
_journal_page_first 2677
_journal_page_last 2684
_journal_paper_doi 10.1039/c1dt11654a
_journal_volume 41
_journal_year 2012
_chemical_formula_moiety 'C28 H20 N6 O8 Zn'
_chemical_formula_sum 'C28 H20 N6 O8 Zn'
_chemical_formula_weight 633.87
_chemical_melting_point ?
_chemical_name_systematic
;
?
;
_space_group_IT_number 61
_symmetry_cell_setting orthorhombic
_symmetry_space_group_name_Hall '-P 2ac 2ab'
_symmetry_space_group_name_H-M 'P b c a'
_atom_sites_solution_hydrogens geom
_atom_sites_solution_primary direct
_atom_sites_solution_secondary difmap
_audit_creation_method SHELXL-97
_cell_angle_alpha 90.00
_cell_angle_beta 90.00
_cell_angle_gamma 90.00
_cell_formula_units_Z 8
_cell_length_a 17.549(3)
_cell_length_b 12.607(3)
_cell_length_c 24.921(5)
_cell_measurement_reflns_used 4852
_cell_measurement_temperature 293(2)
_cell_measurement_theta_max 25.00
_cell_measurement_theta_min 3.16
_cell_volume 5514(2)
_computing_cell_refinement 'Bruker SMART'
_computing_data_collection 'Bruker SMART'
_computing_data_reduction 'Bruker SAINT'
_computing_molecular_graphics SHELXP-97
_computing_publication_material SHELXTL
_computing_structure_refinement 'SHELXL-97 (Sheldrick, 1997)'
_computing_structure_solution 'SHELXS-97 (Sheldrick, 1990)'
_diffrn_ambient_temperature 293(2)
_diffrn_detector_area_resol_mean 9.00cm
_diffrn_measured_fraction_theta_full 0.998
_diffrn_measured_fraction_theta_max 0.998
_diffrn_measurement_device_type 'CCD area detector'
_diffrn_measurement_method 'phi and omega scans'
_diffrn_radiation_monochromator graphite
_diffrn_radiation_source 'fine-focus sealed tube'
_diffrn_radiation_type MoK\a
_diffrn_radiation_wavelength 0.71073
_diffrn_reflns_av_R_equivalents 0.1137
_diffrn_reflns_av_sigmaI/netI 0.0586
_diffrn_reflns_limit_h_max 20
_diffrn_reflns_limit_h_min -20
_diffrn_reflns_limit_k_max 13
_diffrn_reflns_limit_k_min -14
_diffrn_reflns_limit_l_max 29
_diffrn_reflns_limit_l_min -29
_diffrn_reflns_number 39640
_diffrn_reflns_theta_full 25.00
_diffrn_reflns_theta_max 25.00
_diffrn_reflns_theta_min 3.16
_diffrn_standards_decay_% none
_diffrn_standards_interval_count none
_diffrn_standards_interval_time none
_diffrn_standards_number none
_exptl_absorpt_coefficient_mu 0.954
_exptl_absorpt_correction_type none
_exptl_crystal_colour colourless
_exptl_crystal_density_diffrn 1.527
_exptl_crystal_density_meas ?
_exptl_crystal_density_method 'not measured'
_exptl_crystal_description block
_exptl_crystal_F_000 2592
_exptl_crystal_size_max 0.22
_exptl_crystal_size_mid 0.21
_exptl_crystal_size_min 0.19
_refine_diff_density_max 1.123
_refine_diff_density_min -0.819
_refine_diff_density_rms 0.079
_refine_ls_extinction_method none
_refine_ls_goodness_of_fit_ref 1.054
_refine_ls_hydrogen_treatment constr
_refine_ls_matrix_type full
_refine_ls_number_parameters 388
_refine_ls_number_reflns 4852
_refine_ls_number_restraints 12
_refine_ls_restrained_S_all 1.059
_refine_ls_R_factor_all 0.1139
_refine_ls_R_factor_gt 0.0691
_refine_ls_shift/su_max 0.000
_refine_ls_shift/su_mean 0.000
_refine_ls_structure_factor_coef Fsqd
_refine_ls_weighting_details 'calc w=1/[\s^2^(Fo^2^)+(0.1027P)^2^+4.3118P] where P=(Fo^2^+2Fc^2^)/3'
_refine_ls_weighting_scheme calc
_refine_ls_wR_factor_gt 0.1788
_refine_ls_wR_factor_ref 0.1950
_reflns_number_gt 3051
_reflns_number_total 4852
_reflns_threshold_expression >2sigma(I)
_cod_data_source_file c1dt11654a.txt
_cod_data_source_block compound-2
_cod_depositor_comments
;
The following automatic conversions were performed:

'_chemical_melting_point' value 'not measured' was changed to '?' -
the value is undefined or not given.

Automatic conversion script
Id: cif_fix_values 1715 2011-07-08 13:25:40Z adriana 

The following automatic conversions were performed:

'_exptl_crystal_density_meas' value 'none' was changed to '?' - the
value is perceived as not measured.

Automatic conversion script
Id: cif_fix_values 3008 2015-01-20 13:52:24Z robertas 
;
_cod_original_sg_symbol_H-M Pbca
_cod_database_code 7018090

loop_
_symmetry_equiv_pos_as_xyz
'x, y, z'
'-x+1/2, -y, z+1/2'
'x+1/2, -y+1/2, -z'
'-x, y+1/2, -z+1/2'
'-x, -y, -z'
'x-1/2, y, -z-1/2'
'-x-1/2, y-1/2, z'
'x, -y-1/2, z-1/2'

loop_
_atom_site_label
_atom_site_type_symbol
_atom_site_fract_x
_atom_site_fract_y
_atom_site_fract_z
_atom_site_U_iso_or_equiv
_atom_site_adp_type
_atom_site_occupancy
_atom_site_symmetry_multiplicity
_atom_site_calc_flag
_atom_site_refinement_flags
Zn1 Zn 0.23895(4) 0.34541(5) 0.10672(2) 0.0432(3) Uani 1 1 d .
O1 O 0.2311(2) 0.2505(3) 0.16904(15) 0.0539(10) Uani 1 1 d .
O2 O 0.2820(3) 0.3826(4) 0.21490(16) 0.0793(15) Uani 1 1 d .
O3 O 0.2938(3) -0.2656(3) 0.54123(16) 0.0574(11) Uani 1 1 d .
O4 O 0.1832(3) -0.1932(3) 0.56226(17) 0.0731(14) Uani 1 1 d .
O5 O 0.3841(3) 0.2978(4) 0.39255(17) 0.0683(12) Uani 1 1 d .
O6 O 0.3804(3) 0.1379(4) 0.42134(19) 0.0870(17) Uani 1 1 d .
O7 O 0.3613(3) -0.0649(4) 0.3192(2) 0.0990(17) Uani 1 1 d U
O8 O 0.4105(5) -0.1683(7) 0.3736(3) 0.147(3) Uani 1 1 d U
N1 N 0.3605(3) 0.2068(5) 0.39021(18) 0.0546(13) Uani 1 1 d .
N2 N 0.3634(4) -0.1030(5) 0.3632(2) 0.0786(19) Uani 1 1 d .
N3 N 0.1477(3) 0.4440(4) 0.11496(17) 0.0479(12) Uani 1 1 d .
N4 N 0.0769(3) 0.5803(4) 0.13875(19) 0.0534(13) Uani 1 1 d .
N5 N -0.1702(3) 0.4360(4) 0.40759(17) 0.0460(12) Uani 1 1 d .
N6 N -0.0906(3) 0.5699(4) 0.40034(18) 0.0477(12) Uani 1 1 d .
C1 C 0.2626(3) 0.0869(4) 0.3505(2) 0.0455(14) Uani 1 1 d .
C2 C 0.3071(3) 0.1787(4) 0.3474(2) 0.0419(13) Uani 1 1 d .
C3 C 0.3037(3) 0.2458(4) 0.3038(2) 0.0464(14) Uani 1 1 d .
H3 H 0.3334 0.3069 0.3032 0.080 Uiso 1 1 calc .
C4 C 0.2561(3) 0.2228(4) 0.2609(2) 0.0453(14) Uani 1 1 d .
C5 C 0.2097(4) 0.1333(5) 0.2643(2) 0.0597(17) Uani 1 1 d .
H5 H 0.1763 0.1176 0.2365 0.080 Uiso 1 1 calc .
C6 C 0.2127(4) 0.0681(5) 0.3084(2) 0.0593(17) Uani 1 1 d .
H6 H 0.1805 0.0096 0.3100 0.080 Uiso 1 1 calc .
C7 C 0.2570(4) 0.2929(5) 0.2121(2) 0.0499(15) Uani 1 1 d .
C8 C 0.2622(3) 0.0115(5) 0.3975(2) 0.0470(14) Uani 1 1 d .
C9 C 0.3078(3) -0.0778(5) 0.4031(2) 0.0478(14) Uani 1 1 d .
C10 C 0.3032(3) -0.1446(4) 0.4475(2) 0.0508(15) Uani 1 1 d .
H10 H 0.3364 -0.2017 0.4509 0.080 Uiso 1 1 calc .
C11 C 0.2495(3) -0.1254(4) 0.4859(2) 0.0450(14) Uani 1 1 d .
C12 C 0.2028(4) -0.0389(5) 0.4810(2) 0.0626(17) Uani 1 1 d .
H12 H 0.1670 -0.0252 0.5076 0.080 Uiso 1 1 calc .
C13 C 0.2077(4) 0.0286(5) 0.4376(2) 0.0563(16) Uani 1 1 d .
H13 H 0.1746 0.0859 0.4349 0.080 Uiso 1 1 calc .
C14 C 0.2411(4) -0.2003(5) 0.5341(2) 0.0559(16) Uani 1 1 d .
C15 C 0.1423(3) 0.5288(5) 0.1461(2) 0.0507(15) Uani 1 1 d .
H15 H 0.1798 0.5498 0.1703 0.080 Uiso 1 1 calc .
C16 C 0.0806(4) 0.4424(5) 0.0868(3) 0.0612(17) Uani 1 1 d .
H16 H 0.0671 0.3915 0.0615 0.080 Uiso 1 1 calc .
C17 C 0.0367(4) 0.5264(6) 0.1012(3) 0.0695(19) Uani 1 1 d .
H17 H -0.0113 0.5434 0.0880 0.080 Uiso 1 1 calc .
C18 C 0.0561(4) 0.6811(5) 0.1639(3) 0.070(2) Uani 1 1 d .
H18A H 0.0177 0.7153 0.1419 0.080 Uiso 1 1 calc .
H18B H 0.1006 0.7267 0.1641 0.080 Uiso 1 1 calc .
C19 C 0.0262(3) 0.6729(4) 0.2203(2) 0.0510(15) Uani 1 1 d .
C20 C 0.0175(5) 0.5797(5) 0.2476(3) 0.074(2) Uani 1 1 d .
H20 H 0.0307 0.5162 0.2310 0.080 Uiso 1 1 calc .
C21 C -0.0107(4) 0.5777(5) 0.2998(3) 0.072(2) Uani 1 1 d .
H21 H -0.0158 0.5132 0.3175 0.080 Uiso 1 1 calc .
C22 C -0.0309(3) 0.6680(4) 0.3251(2) 0.0443(13) Uani 1 1 d .
C23 C -0.0227(4) 0.7623(5) 0.2978(2) 0.0616(18) Uani 1 1 d .
H23 H -0.0360 0.8257 0.3144 0.080 Uiso 1 1 calc .
C24 C 0.0050(4) 0.7636(5) 0.2459(3) 0.0681(19) Uani 1 1 d .
H24 H 0.0093 0.8281 0.2280 0.080 Uiso 1 1 calc .
C25 C -0.0603(4) 0.6706(5) 0.3819(2) 0.0542(16) Uani 1 1 d .
H25A H -0.0191 0.6919 0.4055 0.080 Uiso 1 1 calc .
H25B H -0.1000 0.7239 0.3844 0.080 Uiso 1 1 calc .
C26 C -0.1585(4) 0.5297(5) 0.3862(2) 0.0505(15) Uani 1 1 d .
H26 H -0.1931 0.5640 0.3639 0.080 Uiso 1 1 calc .
C27 C -0.1064(4) 0.4155(6) 0.4368(3) 0.073(2) Uani 1 1 d .
H27 H -0.0982 0.3543 0.4568 0.080 Uiso 1 1 calc .
C28 C -0.0568(4) 0.4966(6) 0.4327(3) 0.077(2) Uani 1 1 d .
H28 H -0.0090 0.5016 0.4487 0.080 Uiso 1 1 calc .

loop_
_atom_site_aniso_label
_atom_site_aniso_U_11
_atom_site_aniso_U_22
_atom_site_aniso_U_33
_atom_site_aniso_U_23
_atom_site_aniso_U_13
_atom_site_aniso_U_12
Zn1 0.0632(5) 0.0350(4) 0.0315(4) -0.0006(3) 0.0013(3) 0.0007(3)
O1 0.080(3) 0.049(2) 0.032(2) 0.0054(18) 0.000(2) -0.003(2)
O2 0.151(5) 0.043(3) 0.045(3) 0.009(2) -0.002(3) -0.020(3)
O3 0.074(3) 0.048(3) 0.050(2) 0.010(2) -0.010(2) -0.001(2)
O4 0.112(4) 0.058(3) 0.049(3) 0.010(2) 0.020(3) 0.007(3)
O5 0.082(3) 0.061(3) 0.062(3) -0.012(2) -0.011(2) -0.009(3)
O6 0.093(4) 0.105(4) 0.063(3) 0.040(3) -0.031(3) -0.032(3)
O7 0.1002(19) 0.0989(19) 0.0979(19) 0.0018(10) 0.0041(10) 0.0031(10)
O8 0.147(3) 0.148(3) 0.146(3) 0.0024(10) 0.0024(10) 0.0039(10)
N1 0.060(3) 0.065(4) 0.039(3) 0.010(3) 0.004(2) -0.006(3)
N2 0.090(5) 0.078(4) 0.068(4) 0.028(3) 0.016(3) 0.032(4)
N3 0.065(3) 0.041(3) 0.038(3) -0.002(2) 0.003(2) 0.005(2)
N4 0.063(4) 0.050(3) 0.047(3) 0.007(2) 0.013(3) 0.009(3)
N5 0.067(3) 0.038(3) 0.033(2) 0.002(2) -0.001(2) -0.004(2)
N6 0.052(3) 0.045(3) 0.046(3) 0.001(2) -0.002(2) -0.003(2)
C1 0.054(4) 0.044(3) 0.038(3) 0.005(3) 0.002(3) 0.002(3)
C2 0.059(4) 0.038(3) 0.029(3) -0.002(2) 0.000(3) 0.001(3)
C3 0.065(4) 0.036(3) 0.038(3) -0.001(3) 0.009(3) -0.002(3)
C4 0.062(4) 0.038(3) 0.036(3) -0.001(2) 0.007(3) 0.005(3)
C5 0.091(5) 0.051(4) 0.037(3) 0.006(3) -0.013(3) -0.010(3)
C6 0.082(5) 0.049(4) 0.046(3) 0.009(3) -0.002(3) -0.014(3)
C7 0.074(4) 0.042(4) 0.034(3) 0.003(3) 0.004(3) 0.005(3)
C8 0.062(4) 0.042(3) 0.037(3) 0.004(3) 0.001(3) 0.001(3)
C9 0.056(4) 0.049(4) 0.039(3) -0.001(3) 0.003(3) 0.008(3)
C10 0.062(4) 0.041(3) 0.050(3) 0.002(3) -0.007(3) 0.003(3)
C11 0.061(4) 0.039(3) 0.035(3) -0.003(2) 0.003(3) 0.000(3)
C12 0.083(5) 0.060(4) 0.045(4) -0.002(3) 0.017(3) 0.003(4)
C13 0.085(5) 0.048(4) 0.035(3) 0.005(3) 0.010(3) 0.008(3)
C14 0.081(5) 0.048(4) 0.038(3) -0.006(3) 0.005(3) -0.012(4)
C15 0.052(4) 0.053(4) 0.047(3) -0.005(3) 0.001(3) 0.007(3)
C16 0.075(5) 0.055(4) 0.054(4) 0.000(3) -0.005(3) 0.002(4)
C17 0.061(4) 0.080(5) 0.068(5) 0.017(4) -0.009(4) 0.006(4)
C18 0.084(5) 0.053(4) 0.071(4) 0.009(3) 0.026(4) 0.026(3)
C19 0.055(4) 0.040(4) 0.059(4) 0.004(3) 0.011(3) 0.008(3)
C20 0.109(6) 0.044(4) 0.069(5) -0.002(3) 0.041(4) 0.008(4)
C21 0.105(6) 0.035(4) 0.075(5) 0.007(3) 0.034(4) 0.003(4)
C22 0.046(3) 0.038(3) 0.049(3) -0.006(3) 0.001(3) 0.001(3)
C23 0.096(5) 0.036(3) 0.052(4) -0.010(3) 0.007(4) 0.007(3)
C24 0.109(6) 0.039(4) 0.056(4) 0.006(3) 0.007(4) 0.009(4)
C25 0.059(4) 0.044(4) 0.060(4) -0.003(3) -0.001(3) -0.007(3)
C26 0.060(4) 0.045(4) 0.046(3) 0.006(3) -0.007(3) -0.001(3)
C27 0.078(5) 0.065(5) 0.077(5) 0.031(4) -0.027(4) -0.008(4)
C28 0.074(5) 0.071(5) 0.085(5) 0.020(4) -0.030(4) -0.010(4)

loop_
_atom_type_symbol
_atom_type_description
_atom_type_scat_dispersion_real
_atom_type_scat_dispersion_imag
_atom_type_scat_source
C C 0.0033 0.0016 'International Tables Vol C Tables 4.2.6.8 and 6.1.1.4'
H H 0.0000 0.0000 'International Tables Vol C Tables 4.2.6.8 and 6.1.1.4'
N N 0.0061 0.0033 'International Tables Vol C Tables 4.2.6.8 and 6.1.1.4'
O O 0.0106 0.0060 'International Tables Vol C Tables 4.2.6.8 and 6.1.1.4'
Zn Zn 0.2839 1.4301 'International Tables Vol C Tables 4.2.6.8 and 6.1.1.4'

loop_
_geom_angle_atom_site_label_1
_geom_angle_atom_site_label_2
_geom_angle_atom_site_label_3
_geom_angle
_geom_angle_site_symmetry_1
_geom_angle_site_symmetry_3
O1 Zn1 N5 123.10(17) . 6_656
O1 Zn1 O3 108.57(17) . 2_554
N5 Zn1 O3 111.81(17) 6_656 2_554
O1 Zn1 N3 103.70(17) . .
N5 Zn1 N3 107.3(2) 6_656 .
O3 Zn1 N3 99.39(18) 2_554 .
O1 Zn1 C14 97.54(18) . 2_554
N5 Zn1 C14 99.85(19) 6_656 2_554
O3 Zn1 C14 27.91(18) 2_554 2_554
N3 Zn1 C14 127.3(2) . 2_554
C7 O1 Zn1 112.5(4) . .
C14 O3 Zn1 103.6(4) . 2
O6 N1 O5 122.9(5) . .
O6 N1 C2 118.4(5) . .
O5 N1 C2 118.6(5) . .
O8 N2 O7 119.6(7) . .
O8 N2 C9 118.4(6) . .
O7 N2 C9 121.9(6) . .
C15 N3 C16 104.5(5) . .
C15 N3 Zn1 127.4(4) . .
C16 N3 Zn1 127.9(4) . .
C15 N4 C17 107.4(5) . .
C15 N4 C18 125.4(6) . .
C17 N4 C18 127.0(6) . .
C26 N5 C27 105.0(5) . .
C26 N5 Zn1 124.7(4) . 6_556
C27 N5 Zn1 130.2(4) . 6_556
C26 N6 C28 106.6(5) . .
C26 N6 C25 125.0(5) . .
C28 N6 C25 128.4(5) . .
C6 C1 C2 116.8(5) . .
C6 C1 C8 118.5(5) . .
C2 C1 C8 124.5(5) . .
C3 C2 C1 121.8(5) . .
C3 C2 N1 117.0(5) . .
C1 C2 N1 121.1(5) . .
C2 C3 C4 120.4(5) . .
C2 C3 H3 119.8 . .
C4 C3 H3 119.8 . .
C3 C4 C5 118.3(5) . .
C3 C4 C7 119.6(5) . .
C5 C4 C7 122.1(5) . .
C6 C5 C4 120.8(6) . .
C6 C5 H5 119.6 . .
C4 C5 H5 119.6 . .
C5 C6 C1 121.8(6) . .
C5 C6 H6 119.1 . .
C1 C6 H6 119.1 . .
O2 C7 O1 124.3(5) . .
O2 C7 C4 120.3(5) . .
O1 C7 C4 115.4(5) . .
C9 C8 C13 116.6(5) . .
C9 C8 C1 125.9(5) . .
C13 C8 C1 117.4(5) . .
C8 C9 C10 122.5(5) . .
C8 C9 N2 120.3(5) . .
C10 C9 N2 117.2(5) . .
C11 C10 C9 119.4(5) . .
C11 C10 H10 120.3 . .
C9 C10 H10 120.3 . .
C10 C11 C12 119.3(5) . .
C10 C11 C14 120.4(5) . .
C12 C11 C14 120.3(5) . .
C11 C12 C13 121.7(6) . .
C11 C12 H12 119.2 . .
C13 C12 H12 119.2 . .
C12 C13 C8 120.5(6) . .
C12 C13 H13 119.8 . .
C8 C13 H13 119.8 . .
O4 C14 O3 125.0(6) . .
O4 C14 C11 118.5(6) . .
O3 C14 C11 116.5(6) . .
O4 C14 Zn1 76.5(4) . 2
O3 C14 Zn1 48.5(3) . 2
C11 C14 Zn1 165.0(5) . 2
N3 C15 N4 112.0(5) . .
N3 C15 H15 124.0 . .
N4 C15 H15 124.0 . .
C17 C16 N3 109.8(6) . .
C17 C16 H16 125.1 . .
N3 C16 H16 125.1 . .
N4 C17 C16 106.3(6) . .
N4 C17 H17 126.9 . .
C16 C17 H17 126.9 . .
N4 C18 C19 115.3(5) . .
N4 C18 H18A 108.5 . .
C19 C18 H18A 108.5 . .
N4 C18 H18B 108.5 . .
C19 C18 H18B 108.5 . .
H18A C18 H18B 107.5 . .
C24 C19 C20 117.4(6) . .
C24 C19 C18 118.3(5) . .
C20 C19 C18 124.3(5) . .
C19 C20 C21 121.3(6) . .
C19 C20 H20 119.3 . .
C21 C20 H20 119.3 . .
C22 C21 C20 121.0(6) . .
C22 C21 H21 119.5 . .
C20 C21 H21 119.5 . .
C21 C22 C23 118.0(5) . .
C21 C22 C25 123.2(5) . .
C23 C22 C25 118.7(5) . .
C22 C23 C24 120.7(5) . .
C22 C23 H23 119.7 . .
C24 C23 H23 119.7 . .
C19 C24 C23 121.6(6) . .
C19 C24 H24 119.2 . .
C23 C24 H24 119.2 . .
N6 C25 C22 113.8(5) . .
N6 C25 H25A 108.8 . .
C22 C25 H25A 108.8 . .
N6 C25 H25B 108.8 . .
C22 C25 H25B 108.8 . .
H25A C25 H25B 107.7 . .
N5 C26 N6 111.9(5) . .
N5 C26 H26 124.1 . .
N6 C26 H26 124.1 . .
C28 C27 N5 110.3(5) . .
C28 C27 H27 124.9 . .
N5 C27 H27 124.9 . .
C27 C28 N6 106.2(6) . .
C27 C28 H28 126.9 . .
N6 C28 H28 126.9 . .

loop_
_geom_bond_atom_site_label_1
_geom_bond_atom_site_label_2
_geom_bond_distance
_geom_bond_site_symmetry_2
Zn1 O1 1.965(4) .
Zn1 N5 1.993(5) 6_656
Zn1 O3 2.001(4) 2_554
Zn1 N3 2.038(5) .
Zn1 C14 2.597(7) 2_554
O1 C7 1.282(7) .
O2 C7 1.215(7) .
O3 C14 1.250(8) .
O3 Zn1 2.001(4) 2
O4 C14 1.239(7) .
O5 N1 1.221(6) .
O6 N1 1.216(6) .
O7 N2 1.198(7) .
O8 N2 1.195(9) .
N1 C2 1.464(7) .
N2 C9 1.428(8) .
N3 C15 1.324(7) .
N3 C16 1.371(8) .
N4 C15 1.332(7) .
N4 C17 1.354(8) .
N4 C18 1.463(8) .
N5 C26 1.312(7) .
N5 C27 1.361(8) .
N5 Zn1 1.993(5) 6_556
N6 C26 1.342(7) .
N6 C28 1.362(8) .
N6 C25 1.451(7) .
C1 C6 1.388(8) .
C1 C2 1.399(7) .
C1 C8 1.508(7) .
C2 C3 1.378(7) .
C3 C4 1.387(8) .
C3 H3 0.9300 .
C4 C5 1.394(8) .
C4 C7 1.503(7) .
C5 C6 1.373(8) .
C5 H5 0.9300 .
C6 H6 0.9300 .
C8 C9 1.388(8) .
C8 C13 1.399(8) .
C9 C10 1.392(8) .
C10 C11 1.367(8) .
C10 H10 0.9300 .
C11 C12 1.370(8) .
C11 C14 1.534(8) .
C12 C13 1.379(8) .
C12 H12 0.9300 .
C13 H13 0.9300 .
C14 Zn1 2.597(7) 2
C15 H15 0.9300 .
C16 C17 1.357(9) .
C16 H16 0.9300 .
C17 H17 0.9300 .
C18 C19 1.505(8) .
C18 H18A 0.9700 .
C18 H18B 0.9700 .
C19 C24 1.360(8) .
C19 C20 1.367(8) .
C20 C21 1.392(8) .
C20 H20 0.9300 .
C21 C22 1.347(8) .
C21 H21 0.9300 .
C22 C23 1.378(8) .
C22 C25 1.506(8) .
C23 C24 1.382(8) .
C23 H23 0.9300 .
C24 H24 0.9300 .
C25 H25A 0.9700 .
C25 H25B 0.9700 .
C26 H26 0.9300 .
C27 C28 1.347(9) .
C27 H27 0.9300 .
C28 H28 0.9300 .
